data_7209282
loop_
_publ_author_name
'Zhang, Zhe'
'Ma, Jian-Fang'
'Liu, Ying-Ying'
'Kan, Wei-Qiu'
'Yang, Jin'

_publ_section_title
;
 2D and 3D coordination polymers constructed by a novel
 hexakis(1,2,4-triazol-ylmethy1)benzene ligand and different carboxylate
 anions: syntheses, structures, and luminescent properties
;
_journal_issue 10
_journal_name_full CrystEngComm
_journal_page_first 2009
_journal_paper_doi 10.1039/c3ce26874h
_journal_volume 15
_journal_year 2013
_chemical_formula_moiety 'C20 H18 N9 O9 S Zn2'
_chemical_formula_sum 'C20 H18 N9 O9 S Zn2'
_chemical_formula_weight 691.23
_chemical_name_systematic
;
?
;
_space_group_IT_number 14
_symmetry_cell_setting monoclinic
_symmetry_space_group_name_Hall '-P 2yn'
_symmetry_space_group_name_H-M 'P 1 21/n 1'
_atom_sites_solution_hydrogens geom
_atom_sites_solution_primary direct
_atom_sites_solution_secondary difmap
_audit_creation_method SHELXL-97
_cell_angle_alpha 90.00
_cell_angle_beta 95.966(4)
_cell_angle_gamma 90.00
_cell_formula_units_Z 4
_cell_length_a 12.6680(5)
_cell_length_b 9.6186(4)
_cell_length_c 20.4254(8)
_cell_measurement_reflns_used 4702
_cell_measurement_temperature 293(2)
_cell_measurement_theta_max 29.2744
_cell_measurement_theta_min 2.7812
_cell_volume 2475.32(17)
_computing_cell_refinement CrysAlis
_computing_data_collection 'CrysAlis (Oxford Diffraction, 2006)'
_computing_data_reduction CrysAlis
_computing_structure_refinement 'SHELXL-97 (Sheldrick, 1997)'
_computing_structure_solution 'SHELXS-97 (Sheldrick, 1997)'
_diffrn_ambient_temperature 293(2)
_diffrn_detector_area_resol_mean 10.0
_diffrn_measured_fraction_theta_full 0.995
_diffrn_measured_fraction_theta_max 0.995
_diffrn_measurement_device_type 'Oxford Diffraction Gemini R Ultra'
_diffrn_measurement_method '\w scan'
_diffrn_radiation_monochromator graphite
_diffrn_radiation_source 'fine-focus sealed tube'
_diffrn_radiation_type MoK\a
_diffrn_radiation_wavelength 0.71073
_diffrn_reflns_av_R_equivalents 0.0295
_diffrn_reflns_av_sigmaI/netI 0.0405
_diffrn_reflns_limit_h_max 12
_diffrn_reflns_limit_h_min -15
_diffrn_reflns_limit_k_max 9
_diffrn_reflns_limit_k_min -11
_diffrn_reflns_limit_l_max 24
_diffrn_reflns_limit_l_min -24
_diffrn_reflns_number 9675
_diffrn_reflns_theta_full 25.35
_diffrn_reflns_theta_max 25.35
_diffrn_reflns_theta_min 2.79
_exptl_absorpt_coefficient_mu 2.095
_exptl_absorpt_correction_T_max 0.8023
_exptl_absorpt_correction_T_min 0.5722
_exptl_absorpt_correction_type multi-scan
_exptl_absorpt_process_details
;
CrysAlis (Oxford Diffraction, 2006)
;
_exptl_crystal_colour yellow
_exptl_crystal_density_diffrn 1.855
_exptl_crystal_density_method 'not measured'
_exptl_crystal_description needle
_exptl_crystal_F_000 1396
_exptl_crystal_size_max 0.30
_exptl_crystal_size_mid 0.14
_exptl_crystal_size_min 0.11
_refine_diff_density_max 0.504
_refine_diff_density_min -0.486
_refine_diff_density_rms 0.076
_refine_ls_extinction_method none
_refine_ls_goodness_of_fit_ref 1.051
_refine_ls_hydrogen_treatment constr
_refine_ls_matrix_type full
_refine_ls_number_parameters 370
_refine_ls_number_reflns 4511
_refine_ls_number_restraints 0
_refine_ls_restrained_S_all 1.051
_refine_ls_R_factor_all 0.0460
_refine_ls_R_factor_gt 0.0366
_refine_ls_shift/su_max 0.001
_refine_ls_shift/su_mean 0.000
_refine_ls_structure_factor_coef Fsqd
_refine_ls_weighting_details 'calc w=1/[\s^2^(Fo^2^)+(0.0450P)^2^+1.7750P] where P=(Fo^2^+2Fc^2^)/3'
_refine_ls_weighting_scheme calc
_refine_ls_wR_factor_gt 0.0906
_refine_ls_wR_factor_ref 0.0983
_reflns_number_gt 3811
_reflns_number_total 4511
_reflns_threshold_expression >2\s(I)
_cod_data_source_file c3ce26874h.txt
_cod_data_source_block Compound-1
_cod_depositor_comments
;
The following automatic conversions were performed:

'_symmetry_cell_setting' value 'Monoclinic' changed to 'monoclinic'
according to /home/saulius/struct/CIF-dictionaries/cif_core.dic
dictionary named 'cif_core.dic' version 2.4.2 from 2011-04-26.

Automatic conversion script
Id: cif_fix_values 1891 2012-01-12 08:04:46Z andrius 
;
_cod_original_sg_symbol_Hall -P_2yn
_cod_database_code 7209282

loop_
_symmetry_equiv_pos_as_xyz
'x, y, z'
'-x+1/2, y+1/2, -z+1/2'
'-x, -y, -z'
'x-1/2, -y-1/2, z-1/2'

loop_
_atom_site_label
_atom_site_type_symbol
_atom_site_fract_x
_atom_site_fract_y
_atom_site_fract_z
_atom_site_U_iso_or_equiv
_atom_site_adp_type
_atom_site_occupancy
_atom_site_symmetry_multiplicity
_atom_site_calc_flag
_atom_site_refinement_flags
Zn1 Zn 0.74539(3) 0.56324(4) -0.174789(19) 0.03282(13) Uani 1 1 d .
Zn2 Zn 0.89892(3) 0.40876(4) 0.055242(19) 0.03084(13) Uani 1 1 d .
S1 S 0.90705(6) 0.37792(9) -0.08847(4) 0.0326(2) Uani 1 1 d .
C1 C 0.6073(2) 1.0128(3) -0.00728(16) 0.0281(7) Uani 1 1 d .
C2 C 0.5747(2) 0.9307(3) 0.04301(16) 0.0291(7) Uani 1 1 d .
C3 C 0.4664(3) 0.9153(3) 0.04930(16) 0.0285(7) Uani 1 1 d .
C4 C 0.7242(2) 1.0223(4) -0.01657(19) 0.0384(8) Uani 1 1 d .
H4A H 0.7398 1.1142 -0.0325 0.046 Uiso 1 1 calc R
H4B H 0.7661 1.0083 0.0254 0.046 Uiso 1 1 calc R
C5 C 0.7032(2) 0.8102(3) -0.09079(16) 0.0322(7) Uani 1 1 d .
H5 H 0.6335 0.7859 -0.0856 0.039 Uiso 1 1 calc R
C6 C 0.8569(3) 0.8123(4) -0.1176(2) 0.0595(12) Uani 1 1 d .
H6 H 0.9174 0.7864 -0.1367 0.071 Uiso 1 1 calc R
C7 C 0.6558(3) 0.8623(4) 0.09181(18) 0.0397(8) Uani 1 1 d .
H7A H 0.7165 0.9236 0.1006 0.048 Uiso 1 1 calc R
H7B H 0.6253 0.8475 0.1329 0.048 Uiso 1 1 calc R
C8 C 0.7872(3) 0.6767(4) 0.07241(18) 0.0389(8) Uani 1 1 d .
H8 H 0.8484 0.7224 0.0901 0.047 Uiso 1 1 calc R
C9 C 0.6800(3) 0.5304(4) 0.0292(2) 0.0490(10) Uani 1 1 d .
H9 H 0.6535 0.4483 0.0099 0.059 Uiso 1 1 calc R
C10 C 0.4300(3) 0.8134(4) 0.09902(18) 0.0404(8) Uani 1 1 d .
H10A H 0.3672 0.7654 0.0794 0.049 Uiso 1 1 calc R
H10B H 0.4851 0.7444 0.1093 0.049 Uiso 1 1 calc R
C11 C 0.3281(3) 0.8547(4) 0.19631(17) 0.0383(8) Uani 1 1 d .
H11 H 0.2725 0.7932 0.1851 0.046 Uiso 1 1 calc R
C12 C 0.4298(3) 1.0013(5) 0.2435(2) 0.0532(11) Uani 1 1 d .
H12 H 0.4586 1.0650 0.2746 0.064 Uiso 1 1 calc R
C13 C 0.8274(2) 0.1384(3) 0.19686(16) 0.0317(7) Uani 1 1 d .
C14 C 0.9235(3) 0.1015(4) 0.22969(18) 0.0387(8) Uani 1 1 d .
H14 H 0.9857 0.1350 0.2149 0.046 Uiso 1 1 calc R
C15 C 0.9296(3) 0.0162(4) 0.28393(18) 0.0382(8) Uani 1 1 d .
C16 C 0.8373(3) -0.0301(4) 0.3067(2) 0.0475(10) Uani 1 1 d .
H16 H 0.8401 -0.0870 0.3436 0.057 Uiso 1 1 calc R
C17 C 0.7411(3) 0.0080(4) 0.2745(2) 0.0494(10) Uani 1 1 d .
H17 H 0.6788 -0.0227 0.2902 0.059 Uiso 1 1 calc R
C18 C 0.7355(3) 0.0905(4) 0.21982(18) 0.0386(8) Uani 1 1 d .
H18 H 0.6698 0.1142 0.1981 0.046 Uiso 1 1 calc R
C19 C 0.8249(3) 0.2237(3) 0.13617(16) 0.0329(7) Uani 1 1 d .
C20 C 1.0363(3) -0.0280(4) 0.3154(2) 0.0488(10) Uani 1 1 d .
N1 N 0.7659(2) 0.7413(3) -0.12665(14) 0.0355(7) Uani 1 1 d .
N2 N 0.7532(2) 0.9179(3) -0.06347(14) 0.0326(7) Uani 1 1 d .
N3 N 0.8540(3) 0.9206(4) -0.0797(2) 0.0654(11) Uani 1 1 d .
N4 N 0.7840(2) 0.5499(3) 0.04867(15) 0.0362(7) Uani 1 1 d .
N5 N 0.6912(2) 0.7293(3) 0.06740(14) 0.0350(7) Uani 1 1 d .
N6 N 0.6201(2) 0.6358(3) 0.03967(17) 0.0474(8) Uani 1 1 d .
N7 N 0.3404(2) 0.9292(3) 0.25067(14) 0.0355(7) Uani 1 1 d .
N8 N 0.4058(2) 0.8799(3) 0.16019(13) 0.0322(6) Uani 1 1 d .
N9 N 0.4721(3) 0.9748(4) 0.19013(16) 0.0546(9) Uani 1 1 d .
O1 O 0.90923(18) 0.2945(3) 0.13120(12) 0.0417(6) Uani 1 1 d .
O2 O 0.74713(19) 0.2261(3) 0.09526(12) 0.0432(6) Uani 1 1 d .
O3 O 1.0443(3) -0.0927(5) 0.36655(19) 0.0985(14) Uani 1 1 d .
O4 O 1.1137(2) 0.0076(3) 0.28624(15) 0.0614(8) Uani 1 1 d .
O5 O 0.79997(19) 0.4036(3) -0.11992(14) 0.0473(7) Uani 1 1 d .
O6 O 0.8972(2) 0.3043(2) -0.02657(11) 0.0418(6) Uani 1 1 d .
O8 O 0.95555(19) 0.5140(3) -0.07331(14) 0.0516(7) Uani 1 1 d .
O7 O 0.9675(2) 0.2978(3) -0.12970(14) 0.0643(8) Uani 1 1 d .
O1W O 0.9308(3) 0.9516(4) 0.0802(2) 0.1023(14) Uani 1 1 d .
H1A H 0.9546 0.9512 0.0420 0.153 Uiso 1 1 d R
H1B H 0.9854 0.9257 0.1061 0.153 Uiso 1 1 d R

loop_
_atom_site_aniso_label
_atom_site_aniso_U_11
_atom_site_aniso_U_22
_atom_site_aniso_U_33
_atom_site_aniso_U_23
_atom_site_aniso_U_13
_atom_site_aniso_U_12
Zn1 0.0300(2) 0.0406(2) 0.0291(2) -0.00659(17) 0.00926(16) 0.00249(17)
Zn2 0.0307(2) 0.0320(2) 0.0302(2) 0.00275(16) 0.00468(16) 0.00342(16)
S1 0.0332(4) 0.0369(4) 0.0277(4) 0.0023(4) 0.0034(3) 0.0005(4)
C1 0.0243(15) 0.0302(16) 0.0315(18) -0.0137(14) 0.0115(13) -0.0006(14)
C2 0.0293(16) 0.0301(16) 0.0285(18) -0.0075(13) 0.0060(14) 0.0058(14)
C3 0.0345(17) 0.0266(15) 0.0266(17) -0.0069(13) 0.0131(14) 0.0009(14)
C4 0.0265(16) 0.0436(19) 0.047(2) -0.0175(17) 0.0128(15) -0.0033(15)
C5 0.0253(15) 0.0395(18) 0.0334(18) -0.0092(15) 0.0106(14) -0.0010(15)
C6 0.043(2) 0.052(2) 0.091(3) -0.024(2) 0.041(2) -0.0058(19)
C7 0.042(2) 0.0414(19) 0.035(2) -0.0045(16) 0.0000(16) 0.0131(17)
C8 0.0293(17) 0.0389(19) 0.048(2) 0.0014(17) 0.0028(15) 0.0058(15)
C9 0.046(2) 0.041(2) 0.058(3) -0.0096(19) -0.0032(19) 0.0070(18)
C10 0.053(2) 0.0340(18) 0.038(2) -0.0033(16) 0.0197(17) -0.0007(17)
C11 0.0425(19) 0.0382(18) 0.036(2) -0.0013(16) 0.0150(16) -0.0107(16)
C12 0.045(2) 0.079(3) 0.038(2) -0.019(2) 0.0147(18) -0.023(2)
C13 0.0283(16) 0.0349(17) 0.0326(18) 0.0045(15) 0.0056(14) -0.0009(14)
C14 0.0285(17) 0.050(2) 0.039(2) 0.0099(17) 0.0095(15) -0.0043(16)
C15 0.0335(18) 0.046(2) 0.036(2) 0.0066(16) 0.0075(15) 0.0001(16)
C16 0.044(2) 0.057(2) 0.042(2) 0.0190(19) 0.0103(17) -0.0025(19)
C17 0.0349(19) 0.062(3) 0.053(3) 0.014(2) 0.0151(18) -0.0113(19)
C18 0.0283(17) 0.046(2) 0.042(2) 0.0034(17) 0.0055(15) -0.0027(15)
C19 0.0324(17) 0.0368(18) 0.0307(18) -0.0009(15) 0.0097(15) 0.0055(15)
C20 0.041(2) 0.059(2) 0.044(2) 0.006(2) -0.0031(18) 0.007(2)
N1 0.0291(14) 0.0374(15) 0.0426(18) -0.0070(13) 0.0159(13) 0.0000(12)
N2 0.0218(13) 0.0364(15) 0.0418(17) -0.0080(13) 0.0144(12) -0.0008(12)
N3 0.0389(18) 0.061(2) 0.104(3) -0.029(2) 0.040(2) -0.0168(16)
N4 0.0338(15) 0.0341(15) 0.0411(18) 0.0021(13) 0.0057(13) 0.0072(13)
N5 0.0336(15) 0.0337(15) 0.0368(17) -0.0012(13) -0.0003(13) 0.0064(13)
N6 0.0353(16) 0.0450(18) 0.060(2) -0.0114(16) -0.0041(15) 0.0092(15)
N7 0.0335(15) 0.0427(16) 0.0324(17) 0.0007(13) 0.0133(13) -0.0063(13)
N8 0.0334(15) 0.0357(14) 0.0288(15) -0.0011(12) 0.0097(12) -0.0041(12)
N9 0.0457(18) 0.082(2) 0.039(2) -0.0177(18) 0.0187(15) -0.0258(18)
O1 0.0338(13) 0.0494(14) 0.0433(15) 0.0155(12) 0.0104(11) -0.0002(11)
O2 0.0438(14) 0.0494(15) 0.0352(14) 0.0005(12) -0.0010(12) 0.0060(12)
O3 0.067(2) 0.156(4) 0.074(3) 0.063(3) 0.0156(18) 0.045(2)
O4 0.0307(13) 0.086(2) 0.066(2) 0.0288(17) -0.0043(13) -0.0035(14)
O5 0.0367(13) 0.0488(15) 0.0535(17) 0.0059(12) -0.0087(12) -0.0061(12)
O6 0.0637(16) 0.0324(12) 0.0306(13) 0.0030(10) 0.0101(12) -0.0037(12)
O8 0.0421(14) 0.0475(15) 0.0627(19) 0.0142(13) -0.0067(13) -0.0124(13)
O7 0.079(2) 0.075(2) 0.0420(17) 0.0018(15) 0.0224(15) 0.0249(17)
O1W 0.062(2) 0.089(3) 0.152(4) -0.003(3) -0.011(2) -0.001(2)

loop_
_atom_type_symbol
_atom_type_description
_atom_type_scat_dispersion_real
_atom_type_scat_dispersion_imag
_atom_type_scat_source
C C 0.0033 0.0016 'International Tables Vol C Tables 4.2.6.8 and 6.1.1.4'
H H 0.0000 0.0000 'International Tables Vol C Tables 4.2.6.8 and 6.1.1.4'
N N 0.0061 0.0033 'International Tables Vol C Tables 4.2.6.8 and 6.1.1.4'
O O 0.0106 0.0060 'International Tables Vol C Tables 4.2.6.8 and 6.1.1.4'
Zn Zn 0.2839 1.4301 'International Tables Vol C Tables 4.2.6.8 and 6.1.1.4'
S S 0.1246 0.1234 'International Tables Vol C Tables 4.2.6.8 and 6.1.1.4'

loop_
_geom_angle_atom_site_label_1
_geom_angle_atom_site_label_2
_geom_angle_atom_site_label_3
_geom_angle
_geom_angle_site_symmetry_1
_geom_angle_site_symmetry_3
O4 Zn1 N1 125.69(12) 4_565 .
O4 Zn1 O5 101.47(12) 4_565 .
N1 Zn1 O5 111.67(12) . .
O4 Zn1 N7 105.14(13) 4_565 4_675
N1 Zn1 N7 106.44(11) . 4_675
O5 Zn1 N7 104.57(11) . 4_675
O1 Zn2 O6 113.38(11) . .
O1 Zn2 N4 116.08(11) . .
O6 Zn2 N4 110.62(11) . .
O1 Zn2 O8 94.65(10) . 3_765
O6 Zn2 O8 106.24(12) . 3_765
N4 Zn2 O8 114.64(11) . 3_765
O7 S1 O5 111.35(18) . .
O7 S1 O8 111.67(18) . .
O5 S1 O8 106.96(15) . .
O7 S1 O6 110.35(16) . .
O5 S1 O6 107.64(16) . .
O8 S1 O6 108.71(15) . .
C3 C1 C2 120.5(3) 3_675 .
C3 C1 C4 119.8(3) 3_675 .
C2 C1 C4 119.7(3) . .
C1 C2 C3 119.8(3) . .
C1 C2 C7 120.1(3) . .
C3 C2 C7 120.1(3) . .
C1 C3 C2 119.6(3) 3_675 .
C1 C3 C10 120.3(3) 3_675 .
C2 C3 C10 119.9(3) . .
N2 C4 C1 110.9(3) . .
N2 C4 H4A 109.5 . .
C1 C4 H4A 109.5 . .
N2 C4 H4B 109.5 . .
C1 C4 H4B 109.5 . .
H4A C4 H4B 108.1 . .
N2 C5 N1 110.1(3) . .
N2 C5 H5 124.9 . .
N1 C5 H5 124.9 . .
N3 C6 N1 114.5(3) . .
N3 C6 H6 122.7 . .
N1 C6 H6 122.7 . .
N5 C7 C2 111.7(3) . .
N5 C7 H7A 109.3 . .
C2 C7 H7A 109.3 . .
N5 C7 H7B 109.3 . .
C2 C7 H7B 109.3 . .
H7A C7 H7B 107.9 . .
N4 C8 N5 109.7(3) . .
N4 C8 H8 125.2 . .
N5 C8 H8 125.2 . .
N6 C9 N4 114.4(3) . .
N6 C9 H9 122.8 . .
N4 C9 H9 122.8 . .
N8 C10 C3 113.2(3) . .
N8 C10 H10A 108.9 . .
C3 C10 H10A 108.9 . .
N8 C10 H10B 108.9 . .
C3 C10 H10B 108.9 . .
H10A C10 H10B 107.7 . .
N8 C11 N7 110.1(3) . .
N8 C11 H11 125.0 . .
N7 C11 H11 125.0 . .
N9 C12 N7 114.7(3) . .
N9 C12 H12 122.6 . .
N7 C12 H12 122.6 . .
C14 C13 C18 119.0(3) . .
C14 C13 C19 119.4(3) . .
C18 C13 C19 121.6(3) . .
C13 C14 C15 121.4(3) . .
C13 C14 H14 119.3 . .
C15 C14 H14 119.3 . .
C14 C15 C16 119.1(3) . .
C14 C15 C20 119.3(3) . .
C16 C15 C20 121.6(3) . .
C17 C16 C15 119.7(3) . .
C17 C16 H16 120.2 . .
C15 C16 H16 120.2 . .
C18 C17 C16 121.0(3) . .
C18 C17 H17 119.5 . .
C16 C17 H17 119.5 . .
C17 C18 C13 119.9(3) . .
C17 C18 H18 120.0 . .
C13 C18 H18 120.0 . .
O2 C19 O1 123.7(3) . .
O2 C19 C13 121.7(3) . .
O1 C19 C13 114.5(3) . .
O3 C20 O4 123.7(4) . .
O3 C20 C15 120.5(4) . .
O4 C20 C15 115.9(3) . .
C5 N1 C6 103.1(3) . .
C5 N1 Zn1 131.1(2) . .
C6 N1 Zn1 125.4(2) . .
C5 N2 N3 109.7(3) . .
C5 N2 C4 132.9(3) . .
N3 N2 C4 117.1(3) . .
C6 N3 N2 102.5(3) . .
C8 N4 C9 103.3(3) . .
C8 N4 Zn2 128.1(2) . .
C9 N4 Zn2 127.7(2) . .
C8 N5 N6 110.3(3) . .
C8 N5 C7 128.8(3) . .
N6 N5 C7 120.7(3) . .
C9 N6 N5 102.3(3) . .
C11 N7 C12 102.4(3) . .
C11 N7 Zn1 128.4(2) . 4_576
C12 N7 Zn1 129.1(2) . 4_576
C11 N8 N9 109.9(3) . .
C11 N8 C10 129.4(3) . .
N9 N8 C10 120.5(3) . .
C12 N9 N8 102.9(3) . .
C19 O1 Zn2 112.7(2) . .
C20 O4 Zn1 113.7(3) . 4_666
S1 O5 Zn1 129.29(16) . .
S1 O6 Zn2 119.75(14) . .
S1 O8 Zn2 137.22(18) . 3_765
H1A O1W H1B 102.6 . .

loop_
_geom_bond_atom_site_label_1
_geom_bond_atom_site_label_2
_geom_bond_distance
_geom_bond_site_symmetry_2
Zn1 O4 1.898(3) 4_565
Zn1 N1 1.978(3) .
Zn1 O5 1.982(3) .
Zn1 N7 2.038(3) 4_675
Zn2 O1 1.895(2) .
Zn2 O6 1.948(2) .
Zn2 N4 1.985(3) .
Zn2 O8 1.986(2) 3_765
S1 O7 1.423(3) .
S1 O5 1.460(2) .
S1 O8 1.465(3) .
S1 O6 1.466(2) .
C1 C3 1.385(5) 3_675
C1 C2 1.392(5) .
C1 C4 1.515(4) .
C2 C3 1.400(4) .
C2 C7 1.506(4) .
C3 C1 1.385(5) 3_675
C3 C10 1.517(5) .
C4 N2 1.460(4) .
C4 H4A 0.9700 .
C4 H4B 0.9700 .
C5 N2 1.309(4) .
C5 N1 1.314(4) .
C5 H5 0.9300 .
C6 N3 1.299(5) .
C6 N1 1.337(5) .
C6 H6 0.9300 .
C7 N5 1.461(4) .
C7 H7A 0.9700 .
C7 H7B 0.9700 .
C8 N4 1.311(4) .
C8 N5 1.312(4) .
C8 H8 0.9300 .
C9 N6 1.297(5) .
C9 N4 1.349(5) .
C9 H9 0.9300 .
C10 N8 1.464(4) .
C10 H10A 0.9700 .
C10 H10B 0.9700 .
C11 N8 1.312(4) .
C11 N7 1.317(4) .
C11 H11 0.9300 .
C12 N9 1.290(5) .
C12 N7 1.348(4) .
C12 H12 0.9300 .
C13 C14 1.374(5) .
C13 C18 1.379(5) .
C13 C19 1.484(5) .
C14 C15 1.374(5) .
C14 H14 0.9300 .
C15 C16 1.377(5) .
C15 C20 1.498(5) .
C16 C17 1.373(5) .
C16 H16 0.9300 .
C17 C18 1.366(5) .
C17 H17 0.9300 .
C18 H18 0.9300 .
C19 O2 1.224(4) .
C19 O1 1.279(4) .
C20 O3 1.210(5) .
C20 O4 1.247(5) .
N2 N3 1.353(4) .
N5 N6 1.354(4) .
N7 Zn1 2.038(3) 4_576
N8 N9 1.344(4) .
O4 Zn1 1.898(3) 4_666
O8 Zn2 1.986(2) 3_765
O1W H1A 0.8648 .
O1W H1B 0.8628 .

loop_
_geom_torsion_atom_site_label_1
_geom_torsion_atom_site_label_2
_geom_torsion_atom_site_label_3
_geom_torsion_atom_site_label_4
_geom_torsion
_geom_torsion_site_symmetry_1
_geom_torsion_site_symmetry_4
C3 C1 C2 C3 3.1(5) 3_675 .
C4 C1 C2 C3 -176.2(3) . .
C3 C1 C2 C7 -175.0(3) 3_675 .
C4 C1 C2 C7 5.7(4) . .
C1 C2 C3 C1 -3.0(5) . 3_675
C7 C2 C3 C1 175.1(3) . 3_675
C1 C2 C3 C10 173.1(3) . .
C7 C2 C3 C10 -8.8(4) . .
C3 C1 C4 N2 -87.1(4) 3_675 .
C2 C1 C4 N2 92.2(4) . .
C1 C2 C7 N5 -85.3(4) . .
C3 C2 C7 N5 96.6(4) . .
C1 C3 C10 N8 -84.5(4) 3_675 .
C2 C3 C10 N8 99.4(4) . .
C18 C13 C14 C15 1.2(6) . .
C19 C13 C14 C15 -176.3(3) . .
C13 C14 C15 C16 -1.7(6) . .
C13 C14 C15 C20 176.2(4) . .
C14 C15 C16 C17 0.8(6) . .
C20 C15 C16 C17 -177.1(4) . .
C15 C16 C17 C18 0.6(7) . .
C16 C17 C18 C13 -1.1(6) . .
C14 C13 C18 C17 0.2(6) . .
C19 C13 C18 C17 177.6(3) . .
C14 C13 C19 O2 158.5(3) . .
C18 C13 C19 O2 -19.0(5) . .
C14 C13 C19 O1 -22.5(5) . .
C18 C13 C19 O1 160.1(3) . .
C14 C15 C20 O3 173.4(4) . .
C16 C15 C20 O3 -8.8(7) . .
C14 C15 C20 O4 -5.7(6) . .
C16 C15 C20 O4 172.1(4) . .
N2 C5 N1 C6 1.6(4) . .
N2 C5 N1 Zn1 174.6(2) . .
N3 C6 N1 C5 -1.1(5) . .
N3 C6 N1 Zn1 -174.5(3) . .
O4 Zn1 N1 C5 31.0(4) 4_565 .
O5 Zn1 N1 C5 -92.3(3) . .
N7 Zn1 N1 C5 154.2(3) 4_675 .
O4 Zn1 N1 C6 -157.5(3) 4_565 .
O5 Zn1 N1 C6 79.3(4) . .
N7 Zn1 N1 C6 -34.3(4) 4_675 .
N1 C5 N2 N3 -1.7(4) . .
N1 C5 N2 C4 -175.5(4) . .
C1 C4 N2 C5 -10.8(6) . .
C1 C4 N2 N3 175.8(3) . .
N1 C6 N3 N2 0.1(6) . .
C5 N2 N3 C6 1.0(5) . .
C4 N2 N3 C6 175.8(4) . .
N5 C8 N4 C9 0.0(4) . .
N5 C8 N4 Zn2 -169.6(2) . .
N6 C9 N4 C8 -0.3(5) . .
N6 C9 N4 Zn2 169.4(3) . .
O1 Zn2 N4 C8 87.5(3) . .
O6 Zn2 N4 C8 -141.5(3) . .
O8 Zn2 N4 C8 -21.4(4) 3_765 .
O1 Zn2 N4 C9 -79.8(3) . .
O6 Zn2 N4 C9 51.2(3) . .
O8 Zn2 N4 C9 171.3(3) 3_765 .
N4 C8 N5 N6 0.2(4) . .
N4 C8 N5 C7 174.9(3) . .
C2 C7 N5 C8 139.6(4) . .
C2 C7 N5 N6 -46.2(4) . .
N4 C9 N6 N5 0.4(5) . .
C8 N5 N6 C9 -0.4(4) . .
C7 N5 N6 C9 -175.5(3) . .
N8 C11 N7 C12 0.8(4) . .
N8 C11 N7 Zn1 179.3(2) . 4_576
N9 C12 N7 C11 -0.8(5) . .
N9 C12 N7 Zn1 -179.2(3) . 4_576
N7 C11 N8 N9 -0.7(4) . .
N7 C11 N8 C10 174.3(3) . .
C3 C10 N8 C11 139.9(4) . .
C3 C10 N8 N9 -45.6(4) . .
N7 C12 N9 N8 0.4(5) . .
C11 N8 N9 C12 0.2(4) . .
C10 N8 N9 C12 -175.3(3) . .
O2 C19 O1 Zn2 2.1(4) . .
C13 C19 O1 Zn2 -176.9(2) . .
O6 Zn2 O1 C19 -69.6(2) . .
N4 Zn2 O1 C19 60.1(3) . .
O8 Zn2 O1 C19 -179.5(2) 3_765 .
O3 C20 O4 Zn1 5.3(6) . 4_666
C15 C20 O4 Zn1 -175.6(3) . 4_666
O7 S1 O5 Zn1 -92.6(2) . .
O8 S1 O5 Zn1 29.7(3) . .
O6 S1 O5 Zn1 146.4(2) . .
O4 Zn1 O5 S1 165.2(2) 4_565 .
N1 Zn1 O5 S1 -58.7(3) . .
N7 Zn1 O5 S1 56.0(2) 4_675 .
O7 S1 O6 Zn2 143.69(19) . .
O5 S1 O6 Zn2 -94.61(18) . .
O8 S1 O6 Zn2 20.9(2) . .
O1 Zn2 O6 S1 -170.05(15) . .
N4 Zn2 O6 S1 57.5(2) . .
O8 Zn2 O6 S1 -67.46(19) 3_765 .
O7 S1 O8 Zn2 -36.9(3) . 3_765
O5 S1 O8 Zn2 -158.9(2) . 3_765
O6 S1 O8 Zn2 85.1(3) . 3_765
